data_7120517
loop_
_publ_author_name
'Handzlik, Gabriela'
'Kozie\/l, Marcin'
'Olejniczak, Anna'
'Sieklucka, Barbara'
'Pinkowicz, Dawid'

_publ_section_title
;
 Cyanide vs azide "magnetic arm wrestling": MnII-NbIV and MnII-MoIV
 magnetic coordination polymers with mixed bridging
;
_journal_name_full 'Chem. Commun.'
_journal_paper_doi 10.1039/C7CC05319C
_journal_year 2017
_chemical_formula_sum 'C8 H12 Mn2 Mo N12 O5'
_chemical_formula_weight 562.12
_chemical_name_systematic Mn2MoN3
_space_group_crystal_system tetragonal
_space_group_IT_number 87
_space_group_name_Hall '-I 4'
_space_group_name_H-M_alt 'I 4/m'
_symmetry_space_group_name_Hall '-I 4'
_symmetry_space_group_name_H-M 'I 4/m'
_atom_sites_solution_hydrogens difmap
_audit_creation_method SHELXL-2014/7
_audit_update_record
;
2017-07-09 deposited with the CCDC.
2017-08-07 downloaded from the CCDC.
;
_cell_angle_alpha 90
_cell_angle_beta 90
_cell_angle_gamma 90
_cell_formula_units_Z 4
_cell_length_a 11.9694(3)
_cell_length_b 11.9694(3)
_cell_length_c 13.1021(4)
_cell_measurement_reflns_used 3958
_cell_measurement_temperature 120(2)
_cell_measurement_theta_max 28.22
_cell_measurement_theta_min 3.40
_cell_volume 1877.09(9)
_computing_structure_refinement 'SHELXL-2014/7 (Sheldrick, 2014)'
_diffrn_ambient_temperature 120(2)
_diffrn_measured_fraction_theta_full 0.988
_diffrn_measured_fraction_theta_max 0.991
_diffrn_measurement_device_type 'Bruker PHOTON50 CMOS'
_diffrn_radiation_type MoK\a
_diffrn_radiation_wavelength 0.71073
_diffrn_reflns_av_R_equivalents 0.0310
_diffrn_reflns_av_unetI/netI 0.0210
_diffrn_reflns_Laue_measured_fraction_full 0.988
_diffrn_reflns_Laue_measured_fraction_max 0.991
_diffrn_reflns_limit_h_max 12
_diffrn_reflns_limit_h_min -15
_diffrn_reflns_limit_k_max 15
_diffrn_reflns_limit_k_min -15
_diffrn_reflns_limit_l_max 17
_diffrn_reflns_limit_l_min -16
_diffrn_reflns_number 7342
_diffrn_reflns_point_group_measured_fraction_full 0.988
_diffrn_reflns_point_group_measured_fraction_max 0.991
_diffrn_reflns_theta_full 25.242
_diffrn_reflns_theta_max 28.252
_diffrn_reflns_theta_min 3.404
_exptl_absorpt_coefficient_mu 2.032
_exptl_absorpt_correction_T_max 0.7457
_exptl_absorpt_correction_T_min 0.6652
_exptl_absorpt_correction_type multi-scan
_exptl_absorpt_process_details SADABS
_exptl_crystal_colour yellow
_exptl_crystal_density_diffrn 1.989
_exptl_crystal_description block
_exptl_crystal_F_000 1104
_exptl_crystal_preparation ', Magnetic properties'
_exptl_crystal_size_max 0.150
_exptl_crystal_size_mid 0.040
_exptl_crystal_size_min 0.040
_refine_diff_density_max 0.641
_refine_diff_density_min -0.430
_refine_diff_density_rms 0.076
_refine_ls_extinction_coef 0.0019(2)
_refine_ls_extinction_expression Fc^*^=kFc[1+0.001xFc^2^\l^3^/sin(2\q)]^-1/4^
_refine_ls_extinction_method 'SHELXL-2014/7 (Sheldrick 2014'
_refine_ls_goodness_of_fit_ref 1.033
_refine_ls_hydrogen_treatment refall
_refine_ls_matrix_type full
_refine_ls_number_parameters 93
_refine_ls_number_reflns 1220
_refine_ls_number_restraints 11
_refine_ls_restrained_S_all 1.035
_refine_ls_R_factor_all 0.0259
_refine_ls_R_factor_gt 0.0208
_refine_ls_shift/su_max 0.000
_refine_ls_shift/su_mean 0.000
_refine_ls_structure_factor_coef Fsqd
_refine_ls_weighting_details 'w=1/[\s^2^(Fo^2^)+(0.0206P)^2^+3.9044P] where P=(Fo^2^+2Fc^2^)/3'
_refine_ls_weighting_scheme calc
_refine_ls_wR_factor_gt 0.0461
_refine_ls_wR_factor_ref 0.0476
_reflns_Friedel_coverage 0.000
_reflns_number_gt 1085
_reflns_number_total 1220
_reflns_threshold_expression 'I > 2\s(I)'
_cod_data_source_file c7cc05319c2.cif
_cod_data_source_block shelx
_cod_original_cell_volume 1877.09(11)
_cod_database_code 7120517
_shelx_shelxl_version_number 2014/7
_shelx_space_group_comment
;
The symmetry employed for this shelxl refinement is uniquely defined
by the following loop, which should always be used as a source of
symmetry information in preference to the above space-group names.
They are only intended as comments.
;
_shelx_estimated_absorpt_t_min 0.750
_shelx_estimated_absorpt_t_max 0.923

loop_
_space_group_symop_operation_xyz
'x, y, z'
'-y, x, z'
'y, -x, z'
'-x, -y, z'
'x+1/2, y+1/2, z+1/2'
'-y+1/2, x+1/2, z+1/2'
'y+1/2, -x+1/2, z+1/2'
'-x+1/2, -y+1/2, z+1/2'
'-x, -y, -z'
'y, -x, -z'
'-y, x, -z'
'x, y, -z'
'-x+1/2, -y+1/2, -z+1/2'
'y+1/2, -x+1/2, -z+1/2'
'-y+1/2, x+1/2, -z+1/2'
'x+1/2, y+1/2, -z+1/2'

loop_
_atom_site_label
_atom_site_type_symbol
_atom_site_fract_x
_atom_site_fract_y
_atom_site_fract_z
_atom_site_U_iso_or_equiv
_atom_site_adp_type
_atom_site_occupancy
_atom_site_site_symmetry_order
_atom_site_calc_flag
_atom_site_refinement_flags_posn
_atom_site_refinement_flags_adp
_atom_site_refinement_flags_occupancy
Mo1 Mo 0.5000 0.5000 0.74944(2) 0.00500(10) Uani 1 4 d S T P
Mn1 Mn 0.18837(3) 0.30822(3) 0.5000 0.00723(11) Uani 1 2 d S T P
O2 O 0.3921(4) 0.1152(3) 0.7066(3) 0.0195(9) Uani 0.75 1 d D . P
N5 N 0.404(3) 0.1179(19) 0.705(3) 0.072(10) Uani 0.25 1 d D U P
O1 O 0.29418(17) 0.15112(17) 0.5000 0.0193(4) Uani 1 2 d DS T P
N3 N 0.0829(2) 0.4530(2) 0.5000 0.0468(10) Uani 1 2 d S T P
C1 C 0.55033(14) 0.64146(15) 0.83937(15) 0.0105(4) Uani 1 1 d . . .
N1 N 0.58407(14) 0.71606(14) 0.88618(13) 0.0161(3) Uani 1 1 d . . .
C2 C 0.36734(14) 0.42506(14) 0.66144(15) 0.0103(3) Uani 1 1 d . . .
N4 N 0.0000 0.5000 0.5000 0.0142(6) Uani 1 4 d S T P
N2 N 0.29722(14) 0.37903(13) 0.61854(13) 0.0156(3) Uani 1 1 d . . .
H1B H 0.318(5) 0.140(5) 0.567(2) 0.18(3) Uiso 1 1 d D . .
H2A H 0.359(3) 0.166(3) 0.747(3) 0.092(15) Uiso 1 1 d D . .
H2B H 0.384(6) 0.043(2) 0.728(5) 0.19(3) Uiso 1 1 d D . .

loop_
_atom_site_aniso_label
_atom_site_aniso_U_11
_atom_site_aniso_U_22
_atom_site_aniso_U_33
_atom_site_aniso_U_23
_atom_site_aniso_U_13
_atom_site_aniso_U_12
Mo1 0.00509(11) 0.00509(11) 0.00483(15) 0.000 0.000 0.000
Mn1 0.00704(18) 0.00730(18) 0.0074(2) 0.000 0.000 -0.00161(13)
O2 0.0228(13) 0.0181(14) 0.0177(15) -0.0067(9) 0.0018(10) 0.0032(9)
N5 0.074(11) 0.068(11) 0.072(11) -0.004(5) 0.003(5) 0.004(5)
O1 0.0147(10) 0.0126(9) 0.0307(13) 0.000 0.000 0.0020(7)
N3 0.0146(13) 0.0131(13) 0.113(3) 0.000 0.000 0.0054(11)
C1 0.0091(8) 0.0112(8) 0.0112(9) 0.0004(7) -0.0007(7) 0.0007(6)
N1 0.0180(8) 0.0155(8) 0.0147(9) -0.0031(6) -0.0020(7) -0.0039(6)
C2 0.0111(8) 0.0098(8) 0.0101(9) -0.0013(7) 0.0008(7) 0.0009(6)
N4 0.0168(16) 0.0096(14) 0.0163(17) 0.000 0.000 -0.0027(13)
N2 0.0148(7) 0.0176(8) 0.0143(9) -0.0029(6) -0.0008(6) -0.0026(6)

loop_
_atom_type_symbol
_atom_type_description
_atom_type_scat_dispersion_real
_atom_type_scat_dispersion_imag
_atom_type_scat_source
C C 0.0033 0.0016 'International Tables Vol C Tables 4.2.6.8 and 6.1.1.4'
H H 0.0000 0.0000 'International Tables Vol C Tables 4.2.6.8 and 6.1.1.4'
N N 0.0061 0.0033 'International Tables Vol C Tables 4.2.6.8 and 6.1.1.4'
Mn Mn 0.3368 0.7283 'International Tables Vol C Tables 4.2.6.8 and 6.1.1.4'
Mo Mo -1.6832 0.6857 'International Tables Vol C Tables 4.2.6.8 and 6.1.1.4'
O O 0.0106 0.0060 'International Tables Vol C Tables 4.2.6.8 and 6.1.1.4'

loop_
_geom_angle_atom_site_label_1
_geom_angle_atom_site_label_2
_geom_angle_atom_site_label_3
_geom_angle
_geom_angle_site_symmetry_1
_geom_angle_site_symmetry_3
C1 Mo1 C1 72.51(5) . 3_565
C1 Mo1 C1 113.50(10) . 4_665
C1 Mo1 C1 72.51(5) 3_565 4_665
C1 Mo1 C1 72.51(5) . 2_655
C1 Mo1 C1 113.50(10) 3_565 2_655
C1 Mo1 C1 72.51(5) 4_665 2_655
C1 Mo1 C2 145.78(6) . .
C1 Mo1 C2 139.14(6) 3_565 .
C1 Mo1 C2 76.06(7) 4_665 .
C1 Mo1 C2 80.19(7) 2_655 .
C1 Mo1 C2 139.14(6) . 2_655
C1 Mo1 C2 76.06(7) 3_565 2_655
C1 Mo1 C2 80.19(7) 4_665 2_655
C1 Mo1 C2 145.78(6) 2_655 2_655
C2 Mo1 C2 73.41(5) . 2_655
C1 Mo1 C2 76.06(7) . 4_665
C1 Mo1 C2 80.19(7) 3_565 4_665
C1 Mo1 C2 145.78(6) 4_665 4_665
C1 Mo1 C2 139.14(6) 2_655 4_665
C2 Mo1 C2 115.40(10) . 4_665
C2 Mo1 C2 73.41(5) 2_655 4_665
C1 Mo1 C2 80.19(7) . 3_565
C1 Mo1 C2 145.78(6) 3_565 3_565
C1 Mo1 C2 139.14(6) 4_665 3_565
C1 Mo1 C2 76.06(7) 2_655 3_565
C2 Mo1 C2 73.41(5) . 3_565
C2 Mo1 C2 115.40(10) 2_655 3_565
C2 Mo1 C2 73.41(5) 4_665 3_565
N3 Mn1 N2 92.13(7) . .
N3 Mn1 N2 92.13(7) . 12_556
N2 Mn1 N2 89.96(9) . 12_556
N3 Mn1 N1 94.02(7) . 5_444
N2 Mn1 N1 173.13(6) . 5_444
N2 Mn1 N1 92.86(6) 12_556 5_444
N3 Mn1 N1 94.02(7) . 16_446
N2 Mn1 N1 92.86(6) . 16_446
N2 Mn1 N1 173.13(6) 12_556 16_446
N1 Mn1 N1 83.67(9) 5_444 16_446
N3 Mn1 O1 177.90(9) . .
N2 Mn1 O1 89.35(6) . .
N2 Mn1 O1 89.35(6) 12_556 .
N1 Mn1 O1 84.42(6) 5_444 .
N1 Mn1 O1 84.42(6) 16_446 .
H2A O2 H2B 114(5) . .
H2A N5 H2B 103(5) . .
Mn1 O1 H1B 107(4) . .
N4 N3 Mn1 155.6(2) . .
N1 C1 Mo1 175.82(16) . .
C1 N1 Mn1 158.42(15) . 5
N2 C2 Mo1 175.51(17) . .
N3 N4 N3 180.0 . 9_566
C2 N2 Mn1 164.26(16) . .

loop_
_geom_bond_atom_site_label_1
_geom_bond_atom_site_label_2
_geom_bond_distance
_geom_bond_site_symmetry_2
Mo1 C1 2.1490(18) .
Mo1 C1 2.1490(18) 3_565
Mo1 C1 2.1490(18) 4_665
Mo1 C1 2.1490(18) 2_655
Mo1 C2 2.1576(18) .
Mo1 C2 2.1576(18) 2_655
Mo1 C2 2.1576(18) 4_665
Mo1 C2 2.1576(18) 3_565
Mn1 N3 2.144(3) .
Mn1 N2 2.1973(17) .
Mn1 N2 2.1974(17) 12_556
Mn1 N1 2.2360(16) 5_444
Mn1 N1 2.2360(16) 16_446
Mn1 O1 2.267(2) .
O2 H2A 0.894(19) .
O2 H2B 0.912(19) .
N5 H2A 0.960(19) .
N5 H2B 0.977(19) .
O1 H1B 0.93(2) .
N3 N4 1.141(3) .
C1 N1 1.156(2) .
N1 Mn1 2.2360(16) 5
C2 N2 1.151(2) .
N4 N3 1.141(3) 9_566
